data_2224848
loop_
_publ_author_name
'Gowda, B. Thimme'
'Foro, Sabine'
'Saraswathi, B. S.'
'Fuess, Hartmut'

_publ_section_title
;
 <i>N</i>-(3-Methylphenyl)succinamic acid
;
_journal_coeditor_code BQ2189
_journal_issue 2
_journal_name_full 'Acta Crystallographica Section E'
_journal_page_first o394
_journal_paper_doi 10.1107/S1600536810001480
_journal_volume 66
_journal_year 2010
_chemical_formula_iupac 'C11 H13 N O3'
_chemical_formula_moiety 'C11 H13 N O3'
_chemical_formula_sum 'C11 H13 N O3'
_chemical_formula_weight 207.22
_chemical_name_systematic
;
<i>N</i>-(3-Methylphenyl)succinamic acid
;
_space_group_IT_number 56
_symmetry_cell_setting orthorhombic
_symmetry_space_group_name_Hall '-P 2ab 2ac'
_symmetry_space_group_name_H-M 'P c c n'
_atom_sites_solution_hydrogens geom
_atom_sites_solution_primary direct
_atom_sites_solution_secondary difmap
_audit_creation_method SHELXL-97
_cell_angle_alpha 90.00
_cell_angle_beta 90.00
_cell_angle_gamma 90.00
_cell_formula_units_Z 8
_cell_length_a 12.0661(8)
_cell_length_b 20.2200(10)
_cell_length_c 8.9398(5)
_cell_measurement_reflns_used 4700
_cell_measurement_temperature 299(2)
_cell_measurement_theta_max 27.82
_cell_measurement_theta_min 2.48
_cell_volume 2181.1(2)
_computing_cell_refinement
;
CrysAlis RED (Oxford Diffraction, 2009)
;
_computing_data_collection
;
CrysAlis CCD (Oxford Diffraction, 2009)
;
_computing_data_reduction
;
CrysAlis RED (Oxford Diffraction, 2009)
;
_computing_molecular_graphics 'PLATON (Spek, 2009)'
_computing_publication_material 'SHELXL97 (Sheldrick, 2008)'
_computing_structure_refinement 'SHELXL97 (Sheldrick, 2008)'
_computing_structure_solution 'SHELXS97 (Sheldrick, 2008)'
_diffrn_ambient_temperature 299(2)
_diffrn_measured_fraction_theta_full 0.998
_diffrn_measured_fraction_theta_max 0.998
_diffrn_measurement_device_type
;
Oxford Diffraction Xcalibur diffractometer
with a Sapphire CCD detector
;
_diffrn_measurement_method
;
Rotation method data acquisition using \w and \f scans.
;
_diffrn_radiation_monochromator graphite
_diffrn_radiation_source 'fine-focus sealed tube'
_diffrn_radiation_type MoK\a
_diffrn_radiation_wavelength 0.71073
_diffrn_reflns_av_R_equivalents 0.0185
_diffrn_reflns_av_sigmaI/netI 0.0131
_diffrn_reflns_limit_h_max 13
_diffrn_reflns_limit_h_min -15
_diffrn_reflns_limit_k_max 25
_diffrn_reflns_limit_k_min -25
_diffrn_reflns_limit_l_max 11
_diffrn_reflns_limit_l_min -9
_diffrn_reflns_number 9274
_diffrn_reflns_theta_full 26.36
_diffrn_reflns_theta_max 26.36
_diffrn_reflns_theta_min 3.01
_diffrn_standards_decay_% 0
_diffrn_standards_number 0
_exptl_absorpt_coefficient_mu 0.092
_exptl_absorpt_correction_T_max 0.9800
_exptl_absorpt_correction_T_min 0.9605
_exptl_absorpt_correction_type multi-scan
_exptl_absorpt_process_details
;
(CrysAlis RED; Oxford Diffraction, 2009)
;
_exptl_crystal_colour colourless
_exptl_crystal_density_diffrn 1.262
_exptl_crystal_density_method 'not measured'
_exptl_crystal_description rod
_exptl_crystal_F_000 880
_exptl_crystal_size_max 0.44
_exptl_crystal_size_mid 0.34
_exptl_crystal_size_min 0.22
_refine_diff_density_max 0.175
_refine_diff_density_min -0.212
_refine_ls_extinction_method none
_refine_ls_goodness_of_fit_ref 1.052
_refine_ls_hydrogen_treatment mixed
_refine_ls_matrix_type full
_refine_ls_number_parameters 167
_refine_ls_number_reflns 2228
_refine_ls_number_restraints 1
_refine_ls_restrained_S_all 1.052
_refine_ls_R_factor_all 0.0574
_refine_ls_R_factor_gt 0.0445
_refine_ls_shift/su_max 0.029
_refine_ls_shift/su_mean 0.001
_refine_ls_structure_factor_coef Fsqd
_refine_ls_weighting_details 'calc w=1/[\s^2^(Fo^2^)+(0.0567P)^2^+0.6529P] where P=(Fo^2^+2Fc^2^)/3'
_refine_ls_weighting_scheme calc
_refine_ls_wR_factor_gt 0.1114
_refine_ls_wR_factor_ref 0.1207
_reflns_number_gt 1772
_reflns_number_total 2228
_reflns_threshold_expression I>2sigma(I)
_cod_data_source_file bq2189.cif
_cod_data_source_block I
_cod_database_code 2224848
_cod_database_fobs_code 2224848

loop_
_symmetry_equiv_pos_as_xyz
'x, y, z'
'-x+1/2, -y+1/2, z'
'x+1/2, -y, -z+1/2'
'-x, y+1/2, -z+1/2'
'-x, -y, -z'
'x-1/2, y-1/2, -z'
'-x-1/2, y, z-1/2'
'x, -y-1/2, z-1/2'

loop_
_atom_site_type_symbol
_atom_site_label
_atom_site_fract_x
_atom_site_fract_y
_atom_site_fract_z
_atom_site_U_iso_or_equiv
_atom_site_adp_type
_atom_site_calc_flag
_atom_site_refinement_flags
_atom_site_occupancy
_atom_site_disorder_assembly
_atom_site_disorder_group
O O1 0.60319(12) 0.30046(6) 0.00527(12) 0.0586(4) Uani d . 1 . .
O O2 0.51371(10) 0.44029(6) -0.12328(15) 0.0604(4) Uani d . 1 . .
O O3 0.64575(11) 0.48088(7) 0.02306(17) 0.0681(4) Uani d D 1 . .
H H3O 0.5948(14) 0.5046(10) 0.056(3) 0.082 Uiso d D 1 . .
N N1 0.55127(12) 0.24064(6) -0.19678(14) 0.0449(3) Uani d . 1 . .
H H1N 0.5651(14) 0.2366(9) -0.291(2) 0.054 Uiso d . 1 . .
C C1 0.49463(12) 0.18766(7) -0.12564(16) 0.0398(4) Uani d . 1 . .
C C2 0.42443(13) 0.19787(8) -0.00544(18) 0.0456(4) Uani d . 1 . .
H H2 0.4131(14) 0.2440(10) 0.0343(19) 0.055 Uiso d . 1 . .
C C3 0.37093(14) 0.14509(9) 0.0632(2) 0.0541(4) Uani d . 1 . .
C C4 0.38770(17) 0.08225(9) 0.0064(2) 0.0617(5) Uani d . 1 . .
H H4 0.3523(18) 0.0467(10) 0.052(2) 0.074 Uiso d . 1 . .
C C5 0.45474(17) 0.07211(9) -0.1154(2) 0.0627(5) Uani d . 1 . .
H H5 0.4654(17) 0.0287(11) -0.156(2) 0.075 Uiso d . 1 . .
C C6 0.50913(15) 0.12444(8) -0.1827(2) 0.0505(4) Uani d . 1 . .
H H6 0.5552(15) 0.1191(9) -0.270(2) 0.061 Uiso d . 1 . .
C C7 0.60056(13) 0.29228(7) -0.13003(16) 0.0401(4) Uani d . 1 . .
C C8 0.65448(16) 0.34114(8) -0.23546(18) 0.0470(4) Uani d . 1 . .
H H8A 0.5993(15) 0.3536(8) -0.311(2) 0.056 Uiso d . 1 . .
H H8B 0.7113(15) 0.3183(8) -0.285(2) 0.056 Uiso d . 1 . .
C C9 0.69866(15) 0.40119(9) -0.1542(2) 0.0514(4) Uani d . 1 . .
H H9A 0.7504(17) 0.3894(9) -0.078(2) 0.062 Uiso d . 1 . .
H H9B 0.7338(16) 0.4291(9) -0.223(2) 0.062 Uiso d . 1 . .
C C10 0.61046(13) 0.44199(7) -0.08284(18) 0.0449(4) Uani d . 1 . .
C C11 0.2978(2) 0.15574(12) 0.1975(3) 0.0901(8) Uani d . 1 . .
H H11A 0.2219 0.1582 0.1660 0.108 Uiso calc R 1 . .
H H11B 0.3183 0.1962 0.2462 0.108 Uiso calc R 1 . .
H H11C 0.3067 0.1195 0.2658 0.108 Uiso calc R 1 . .

loop_
_atom_site_aniso_label
_atom_site_aniso_U_11
_atom_site_aniso_U_22
_atom_site_aniso_U_33
_atom_site_aniso_U_12
_atom_site_aniso_U_13
_atom_site_aniso_U_23
O1 0.0916(10) 0.0551(7) 0.0292(6) -0.0188(6) 0.0069(6) -0.0009(5)
O2 0.0537(7) 0.0579(7) 0.0698(8) 0.0037(6) -0.0091(6) -0.0140(6)
O3 0.0554(8) 0.0659(8) 0.0831(10) 0.0010(6) -0.0092(7) -0.0255(7)
N1 0.0613(8) 0.0467(7) 0.0267(6) -0.0016(6) 0.0071(6) -0.0018(5)
C1 0.0431(8) 0.0422(8) 0.0342(7) 0.0017(6) -0.0055(6) 0.0014(6)
C2 0.0459(9) 0.0474(8) 0.0436(9) 0.0020(7) 0.0020(7) 0.0015(7)
C3 0.0424(9) 0.0623(10) 0.0577(10) -0.0037(7) 0.0012(8) 0.0128(8)
C4 0.0574(11) 0.0524(10) 0.0752(13) -0.0111(8) -0.0087(10) 0.0160(9)
C5 0.0740(13) 0.0417(9) 0.0724(13) -0.0008(8) -0.0147(11) -0.0031(8)
C6 0.0569(10) 0.0483(9) 0.0463(9) 0.0059(7) -0.0047(8) -0.0042(7)
C7 0.0499(9) 0.0410(7) 0.0294(7) 0.0048(6) 0.0062(6) 0.0010(6)
C8 0.0560(10) 0.0482(9) 0.0367(8) 0.0014(7) 0.0130(8) 0.0038(7)
C9 0.0490(9) 0.0527(9) 0.0525(10) -0.0063(8) 0.0105(8) 0.0061(8)
C10 0.0493(9) 0.0380(7) 0.0473(9) -0.0073(6) -0.0001(7) 0.0057(6)
C11 0.0777(14) 0.0925(16) 0.0999(18) -0.0039(12) 0.0402(13) 0.0214(14)

loop_
_atom_type_symbol
_atom_type_description
_atom_type_scat_dispersion_real
_atom_type_scat_dispersion_imag
_atom_type_scat_source
C C 0.0033 0.0016 'International Tables Vol C Tables 4.2.6.8 and 6.1.1.4'
H H 0.0000 0.0000 'International Tables Vol C Tables 4.2.6.8 and 6.1.1.4'
N N 0.0061 0.0033 'International Tables Vol C Tables 4.2.6.8 and 6.1.1.4'
O O 0.0106 0.0060 'International Tables Vol C Tables 4.2.6.8 and 6.1.1.4'

loop_
_geom_angle_atom_site_label_1
_geom_angle_atom_site_label_2
_geom_angle_atom_site_label_3
_geom_angle_site_symmetry_1
_geom_angle_site_symmetry_3
_geom_angle
_geom_angle_publ_flag
C10 O3 H3O . . 111.1(16) ?
C7 N1 C1 . . 126.93(12) ?
C7 N1 H1N . . 115.0(12) ?
C1 N1 H1N . . 117.2(12) ?
C2 C1 C6 . . 120.02(15) ?
C2 C1 N1 . . 121.97(13) ?
C6 C1 N1 . . 117.99(14) ?
C1 C2 C3 . . 120.83(15) ?
C1 C2 H2 . . 119.6(10) ?
C3 C2 H2 . . 119.5(10) ?
C4 C3 C2 . . 118.37(17) ?
C4 C3 C11 . . 120.66(17) ?
C2 C3 C11 . . 120.96(18) ?
C5 C4 C3 . . 121.00(17) ?
C5 C4 H4 . . 120.2(13) ?
C3 C4 H4 . . 118.8(13) ?
C4 C5 C6 . . 120.73(17) ?
C4 C5 H5 . . 120.9(13) ?
C6 C5 H5 . . 118.4(13) ?
C5 C6 C1 . . 119.01(17) ?
C5 C6 H6 . . 122.7(11) ?
C1 C6 H6 . . 118.2(11) ?
O1 C7 N1 . . 123.88(14) ?
O1 C7 C8 . . 121.17(14) ?
N1 C7 C8 . . 114.95(13) ?
C9 C8 C7 . . 112.13(13) ?
C9 C8 H8A . . 111.4(10) ?
C7 C8 H8A . . 107.8(10) ?
C9 C8 H8B . . 111.4(11) ?
C7 C8 H8B . . 106.8(11) ?
H8A C8 H8B . . 107.1(15) ?
C10 C9 C8 . . 113.49(15) ?
C10 C9 H9A . . 107.6(12) ?
C8 C9 H9A . . 111.9(11) ?
C10 C9 H9B . . 105.8(11) ?
C8 C9 H9B . . 109.0(11) ?
H9A C9 H9B . . 108.8(16) ?
O2 C10 O3 . . 122.97(15) ?
O2 C10 C9 . . 122.68(15) ?
O3 C10 C9 . . 114.33(15) ?
C3 C11 H11A . . 109.5 ?
C3 C11 H11B . . 109.5 ?
H11A C11 H11B . . 109.5 ?
C3 C11 H11C . . 109.5 ?
H11A C11 H11C . . 109.5 ?
H11B C11 H11C . . 109.5 ?

loop_
_geom_bond_atom_site_label_1
_geom_bond_atom_site_label_2
_geom_bond_site_symmetry_2
_geom_bond_distance
_geom_bond_publ_flag
O1 C7 . 1.2212(17) ?
O2 C10 . 1.2226(19) ?
O3 C10 . 1.302(2) ?
O3 H3O . 0.832(10) ?
N1 C7 . 1.3416(19) ?
N1 C1 . 1.4210(19) ?
N1 H1N . 0.863(19) ?
C1 C2 . 1.384(2) ?
C1 C6 . 1.387(2) ?
C2 C3 . 1.390(2) ?
C2 H2 . 1.008(19) ?
C3 C4 . 1.383(3) ?
C3 C11 . 1.505(3) ?
C4 C5 . 1.372(3) ?
C4 H4 . 0.93(2) ?
C5 C6 . 1.383(3) ?
C5 H5 . 0.96(2) ?
C6 H6 . 0.96(2) ?
C7 C8 . 1.513(2) ?
C8 C9 . 1.512(2) ?
C8 H8A . 0.983(19) ?
C8 H8B . 0.940(19) ?
C9 C10 . 1.490(2) ?
C9 H9A . 0.95(2) ?
C9 H9B . 0.94(2) ?
C11 H11A . 0.9600 ?
C11 H11B . 0.9600 ?
C11 H11C . 0.9600 ?

loop_
_geom_hbond_atom_site_label_D
_geom_hbond_atom_site_label_H
_geom_hbond_atom_site_label_A
_geom_hbond_site_symmetry_A
_geom_hbond_distance_DH
_geom_hbond_distance_HA
_geom_hbond_distance_DA
_geom_hbond_angle_DHA
N1 H1N O1 8_565 0.863(19) 2.02(2) 2.8597(17) 163.5(16)
O3 H3O O2 5_665 0.832(10) 1.823(10) 2.6542(18) 177(2)

loop_
_geom_torsion_atom_site_label_1
_geom_torsion_atom_site_label_2
_geom_torsion_atom_site_label_3
_geom_torsion_atom_site_label_4
_geom_torsion_site_symmetry_1
_geom_torsion_site_symmetry_2
_geom_torsion_site_symmetry_3
_geom_torsion_site_symmetry_4
_geom_torsion
_geom_torsion_publ_flag
C7 N1 C1 C2 . . . . 41.4(2) ?
C7 N1 C1 C6 . . . . -140.25(16) ?
C6 C1 C2 C3 . . . . 2.4(2) ?
N1 C1 C2 C3 . . . . -179.29(14) ?
C1 C2 C3 C4 . . . . -1.4(3) ?
C1 C2 C3 C11 . . . . 177.74(18) ?
C2 C3 C4 C5 . . . . -0.5(3) ?
C11 C3 C4 C5 . . . . -179.61(19) ?
C3 C4 C5 C6 . . . . 1.3(3) ?
C4 C5 C6 C1 . . . . -0.3(3) ?
C2 C1 C6 C5 . . . . -1.6(2) ?
N1 C1 C6 C5 . . . . -179.93(15) ?
C1 N1 C7 O1 . . . . 0.1(3) ?
C1 N1 C7 C8 . . . . -179.98(14) ?
O1 C7 C8 C9 . . . . -5.6(2) ?
N1 C7 C8 C9 . . . . 174.51(14) ?
C7 C8 C9 C10 . . . . -64.8(2) ?
C8 C9 C10 O2 . . . . -21.9(2) ?
C8 C9 C10 O3 . . . . 160.00(15) ?

loop_
_cod_related_entry_id
_cod_related_entry_database
_cod_related_entry_code
1 ChemSpider 667291
